data_4301444
loop_
_publ_author_name
'Man-Cheng Hu'
'Yan Wang'
'Quan-Guo Zhai'
'Shu-Ni Li'
'Yu-Cheng Jiang'
'Yong Zhang'

_publ_section_title
;
Synthesis, Crystal Structures, and Photoluminescent Properties of the
Cu(I)/X/\a,\w-Bis(benzotriazole)alkane Hybrid Family (X = Cl, Br, I, and CN)
;
_journal_name_full 'Inorganic Chemistry'
_journal_page_first 1449
_journal_page_last 1468
_journal_paper_doi 10.1021/ic801574k
_journal_volume 48
_journal_year 2009
_chemical_formula_moiety 'C16 H16 Cl2 Cu2 N6'
_chemical_formula_sum 'C16 H16 Cl2 Cu2 N6'
_chemical_formula_weight 490.33
_chemical_name_systematic
; 
 ? 
;
_space_group_IT_number 70
_symmetry_cell_setting orthorhombic
_symmetry_space_group_name_Hall '-F 2uv 2vw'
_symmetry_space_group_name_H-M 'F d d d :2'
_atom_sites_solution_hydrogens geom
_atom_sites_solution_primary direct
_atom_sites_solution_secondary difmap
_audit_creation_method SHELXL-97
_cell_angle_alpha 90.00
_cell_angle_beta 90.00
_cell_angle_gamma 90.00
_cell_formula_units_Z 32
_cell_length_a 20.840(2)
_cell_length_b 25.570(2)
_cell_length_c 28.740(3)
_cell_measurement_reflns_used 3859
_cell_measurement_temperature 298(2)
_cell_measurement_theta_max 22.435
_cell_measurement_theta_min 2.427
_cell_volume 15315(2)
_computing_cell_refinement 'Bruker SMART'
_computing_data_collection 'Bruker SMART'
_computing_data_reduction 'Bruker SAINT'
_computing_molecular_graphics 'Bruker SHELXTL'
_computing_publication_material 'Bruker SHELXTL'
_computing_structure_refinement 'SHELXL-97 (Sheldrick, 1997)'
_computing_structure_solution 'SHELXS-97 (Sheldrick, 1990)'
_diffrn_ambient_temperature 298(2)
_diffrn_detector_area_resol_mean 14.6306
_diffrn_measured_fraction_theta_full 0.999
_diffrn_measured_fraction_theta_max 0.999
_diffrn_measurement_device_type 'Bruker P4'
_diffrn_measurement_method '\w scans'
_diffrn_radiation_monochromator graphite
_diffrn_radiation_source 'fine-focus sealed tube'
_diffrn_radiation_type MoK\a
_diffrn_radiation_wavelength 0.71073
_diffrn_reflns_av_R_equivalents 0.1325
_diffrn_reflns_av_sigmaI/netI 0.0767
_diffrn_reflns_limit_h_max 17
_diffrn_reflns_limit_h_min -24
_diffrn_reflns_limit_k_max 28
_diffrn_reflns_limit_k_min -30
_diffrn_reflns_limit_l_max 34
_diffrn_reflns_limit_l_min -31
_diffrn_reflns_number 18277
_diffrn_reflns_theta_full 25.00
_diffrn_reflns_theta_max 25.00
_diffrn_reflns_theta_min 1.45
_exptl_absorpt_coefficient_mu 2.513
_exptl_absorpt_correction_T_max 0.5396
_exptl_absorpt_correction_T_min 0.3723
_exptl_absorpt_correction_type multi-scan
_exptl_absorpt_process_details SADABS
_exptl_crystal_colour Light-yellow
_exptl_crystal_density_diffrn 1.701
_exptl_crystal_density_meas 1.701
_exptl_crystal_density_method 'not measured'
_exptl_crystal_description Block
_exptl_crystal_F_000 7872
_exptl_crystal_size_max 0.49
_exptl_crystal_size_mid 0.40
_exptl_crystal_size_min 0.28
_refine_diff_density_max 0.712
_refine_diff_density_min -0.802
_refine_diff_density_rms 0.106
_refine_ls_extinction_coef 0.00012(3)
_refine_ls_extinction_expression Fc^*^=kFc[1+0.001xFc^2^\l^3^/sin(2\q)]^-1/4^
_refine_ls_extinction_method SHELXL
_refine_ls_goodness_of_fit_ref 1.020
_refine_ls_hydrogen_treatment constr
_refine_ls_matrix_type full
_refine_ls_number_parameters 236
_refine_ls_number_reflns 3384
_refine_ls_number_restraints 0
_refine_ls_restrained_S_all 1.020
_refine_ls_R_factor_all 0.1351
_refine_ls_R_factor_gt 0.0760
_refine_ls_shift/su_max 0.001
_refine_ls_shift/su_mean 0.000
_refine_ls_structure_factor_coef Fsqd
_refine_ls_weighting_details 'calc w=1/[\s^2^(Fo^2^)+(0.1086P)^2^+232.6708P] where P=(Fo^2^+2Fc^2^)/3'
_refine_ls_weighting_scheme calc
_refine_ls_wR_factor_gt 0.1933
_refine_ls_wR_factor_ref 0.2563
_reflns_number_gt 1839
_reflns_number_total 3384
_reflns_threshold_expression >2sigma(I)
_cod_data_source_file ic801574k_si_011.cif
_cod_data_source_block 10
_cod_depositor_comments
;
The following automatic conversions were performed:
'_symmetry_cell_setting' value 'Orthorhombic' changed to 'orthorhombic'
according to '/home/saulius/struct/CIF-dictionaries/cif_core.dic'
dictionary named 'cif_core.dic' version 2.4.1 from 2010-06-29.

Automatic conversion script
Id: cif_fix_enum 1527 2010-12-29 10:47:43Z saulius 
;
_cod_original_cell_volume 15315(3)
_cod_original_sg_symbol_Hall -F2uv2vw
_cod_original_sg_symbol_H-M 'F d d d'
_cod_database_code 4301444

loop_
_symmetry_equiv_pos_as_xyz
'x, y, z'
'-x+1/4, -y+1/4, z'
'x, -y+1/4, -z+1/4'
'-x+1/4, y, -z+1/4'
'x, y+1/2, z+1/2'
'-x+1/4, -y+3/4, z+1/2'
'x, -y+3/4, -z+3/4'
'-x+1/4, y+1/2, -z+3/4'
'x+1/2, y, z+1/2'
'-x+3/4, -y+1/4, z+1/2'
'x+1/2, -y+1/4, -z+3/4'
'-x+3/4, y, -z+3/4'
'x+1/2, y+1/2, z'
'-x+3/4, -y+3/4, z'
'x+1/2, -y+3/4, -z+1/4'
'-x+3/4, y+1/2, -z+1/4'
'-x, -y, -z'
'x-1/4, y-1/4, -z'
'-x, y-1/4, z-1/4'
'x-1/4, -y, z-1/4'
'-x, -y+1/2, -z+1/2'
'x-1/4, y+1/4, -z+1/2'
'-x, y+1/4, z+1/4'
'x-1/4, -y+1/2, z+1/4'
'-x+1/2, -y, -z+1/2'
'x+1/4, y-1/4, -z+1/2'
'-x+1/2, y-1/4, z+1/4'
'x+1/4, -y, z+1/4'
'-x+1/2, -y+1/2, -z'
'x+1/4, y+1/4, -z'
'-x+1/2, y+1/4, z-1/4'
'x+1/4, -y+1/2, z-1/4'

loop_
_atom_site_label
_atom_site_type_symbol
_atom_site_fract_x
_atom_site_fract_y
_atom_site_fract_z
_atom_site_U_iso_or_equiv
_atom_site_adp_type
_atom_site_occupancy
_atom_site_symmetry_multiplicity
_atom_site_calc_flag
_atom_site_refinement_flags
_atom_site_disorder_assembly
_atom_site_disorder_group
Cu1 Cu 0.82525(8) 0.64385(7) 1.07618(5) 0.1083(7) Uani 1 1 d . . .
Cu2 Cu 0.91989(8) 0.56799(6) 1.10805(6) 0.1069(7) Uani 1 1 d . . .
Cl1 Cl 0.93992(11) 0.65283(9) 1.06563(8) 0.0666(6) Uani 1 1 d . . .
Cl2 Cl 0.80567(11) 0.55608(9) 1.10165(8) 0.0660(6) Uani 1 1 d . . .
N1 N 0.7553(4) 0.6859(3) 0.9507(2) 0.0638(19) Uani 1 1 d . . .
N2 N 0.7992(4) 0.6677(3) 0.9806(3) 0.071(2) Uani 1 1 d . . .
N3 N 0.7744(4) 0.6653(3) 1.0218(3) 0.0664(19) Uani 1 1 d . . .
N4 N 0.9900(3) 0.4343(3) 1.0513(2) 0.0542(16) Uani 1 1 d . . .
N5 N 0.9446(3) 0.4643(3) 1.0721(2) 0.0636(18) Uani 1 1 d . . .
N6 N 0.9704(4) 0.5101(3) 1.0814(2) 0.0637(18) Uani 1 1 d . . .
C1 C 0.7114(4) 0.6820(3) 1.0199(3) 0.061(2) Uani 1 1 d . . .
C2 C 0.6992(4) 0.6942(3) 0.9742(3) 0.061(2) Uani 1 1 d . . .
C3 C 0.6393(5) 0.7132(4) 0.9593(4) 0.092(3) Uani 1 1 d . . .
H3 H 0.6309 0.7221 0.9286 0.110 Uiso 1 1 calc R . .
C4 C 0.5941(6) 0.7175(5) 0.9942(7) 0.119(5) Uani 1 1 d . . .
H4 H 0.5534 0.7295 0.9863 0.143 Uiso 1 1 calc R . .
C5 C 0.6060(6) 0.7049(5) 1.0401(6) 0.108(4) Uani 1 1 d . . .
H5 H 0.5733 0.7086 1.0619 0.130 Uiso 1 1 calc R . .
C6 C 0.6660(5) 0.6867(4) 1.0546(4) 0.086(3) Uani 1 1 d . . .
H6 H 0.6747 0.6783 1.0855 0.103 Uiso 1 1 calc R . .
C7 C 1.0326(4) 0.5103(3) 1.0667(3) 0.0548(19) Uani 1 1 d . . .
C8 C 1.0463(4) 0.4616(3) 1.0476(2) 0.0497(18) Uani 1 1 d . . .
C9 C 1.1060(4) 0.4487(4) 1.0287(3) 0.076(3) Uani 1 1 d . . .
H9 H 1.1145 0.4162 1.0156 0.091 Uiso 1 1 calc R . .
C10 C 1.1510(5) 0.4877(6) 1.0311(4) 0.104(4) Uani 1 1 d . . .
H10 H 1.1918 0.4811 1.0193 0.125 Uiso 1 1 calc R . .
C11 C 1.1385(5) 0.5370(5) 1.0505(4) 0.094(3) Uani 1 1 d . . .
H11 H 1.1709 0.5620 1.0509 0.112 Uiso 1 1 calc R . .
C12 C 1.0798(5) 0.5493(4) 1.0688(3) 0.078(3) Uani 1 1 d . . .
H12 H 1.0717 0.5818 1.0821 0.093 Uiso 1 1 calc R . .
C13 C 0.7717(5) 0.6924(4) 0.9018(3) 0.076(3) Uani 1 1 d . . .
H13A H 0.8179 0.6912 0.8983 0.091 Uiso 1 1 calc R . .
H13B H 0.7571 0.7265 0.8914 0.091 Uiso 1 1 calc R . .
C14 C 0.7417(6) 0.6506(4) 0.8718(3) 0.088(3) Uani 1 1 d . . .
H14A H 0.6954 0.6516 0.8753 0.106 Uiso 1 1 calc R . .
H14B H 0.7565 0.6165 0.8819 0.106 Uiso 1 1 calc R . .
C15 C 0.7591(5) 0.6585(4) 0.8209(3) 0.074(3) Uani 1 1 d . . .
H15A H 0.7473 0.6937 0.8115 0.089 Uiso 1 1 calc R . .
H15B H 0.8051 0.6548 0.8171 0.089 Uiso 1 1 calc R . .
C16 C 0.7256(4) 0.6197(3) 0.7897(3) 0.065(2) Uani 1 1 d . . .
H16A H 0.6796 0.6251 0.7918 0.077 Uiso 1 1 calc R . .
H16B H 0.7383 0.6262 0.7577 0.077 Uiso 1 1 calc R . .

loop_
_atom_site_aniso_label
_atom_site_aniso_U_11
_atom_site_aniso_U_22
_atom_site_aniso_U_33
_atom_site_aniso_U_23
_atom_site_aniso_U_13
_atom_site_aniso_U_12
Cu1 0.1130(13) 0.1258(14) 0.0860(10) 0.0184(8) -0.0239(8) 0.0100(9)
Cu2 0.1083(12) 0.0804(10) 0.1319(14) -0.0302(8) 0.0210(9) 0.0227(8)
Cl1 0.0666(13) 0.0681(14) 0.0650(13) 0.0024(10) 0.0173(10) 0.0013(11)
Cl2 0.0673(14) 0.0608(13) 0.0699(13) -0.0044(10) -0.0008(11) -0.0164(10)
N1 0.080(5) 0.051(4) 0.060(4) -0.002(3) -0.006(4) 0.011(4)
N2 0.083(5) 0.065(5) 0.065(5) 0.005(4) -0.003(4) 0.017(4)
N3 0.068(5) 0.066(5) 0.065(5) 0.004(4) -0.004(4) 0.010(4)
N4 0.051(4) 0.060(4) 0.051(4) -0.006(3) 0.001(3) 0.006(3)
N5 0.056(4) 0.069(5) 0.065(4) -0.009(4) 0.010(3) 0.005(4)
N6 0.068(5) 0.054(4) 0.069(4) -0.008(3) 0.004(4) 0.006(4)
C1 0.073(6) 0.042(4) 0.068(5) -0.004(4) 0.004(5) -0.010(4)
C2 0.060(5) 0.041(4) 0.082(6) 0.001(4) 0.002(5) 0.002(4)
C3 0.073(7) 0.093(8) 0.109(9) 0.013(7) -0.017(7) 0.006(6)
C4 0.054(7) 0.107(10) 0.196(16) 0.025(10) -0.005(9) 0.011(6)
C5 0.086(9) 0.083(8) 0.155(13) 0.012(8) 0.047(9) 0.010(7)
C6 0.095(8) 0.064(6) 0.100(8) 0.004(5) 0.031(7) -0.013(5)
C7 0.060(5) 0.061(5) 0.044(4) -0.001(4) -0.001(4) 0.000(4)
C8 0.054(5) 0.054(4) 0.041(4) -0.003(3) 0.002(3) 0.005(4)
C9 0.059(6) 0.085(7) 0.084(7) -0.015(5) 0.016(5) 0.001(5)
C10 0.062(7) 0.124(11) 0.127(10) -0.013(8) 0.021(7) -0.016(7)
C11 0.077(8) 0.106(9) 0.098(8) 0.001(7) 0.004(6) -0.039(7)
C12 0.095(8) 0.064(6) 0.074(6) 0.002(5) -0.012(6) -0.017(5)
C13 0.095(7) 0.066(6) 0.067(6) 0.000(4) -0.004(5) 0.021(5)
C14 0.133(10) 0.061(6) 0.071(6) 0.006(5) -0.002(6) -0.005(6)
C15 0.108(8) 0.056(5) 0.057(5) 0.009(4) 0.004(5) 0.005(5)
C16 0.073(6) 0.057(5) 0.064(5) 0.011(4) 0.001(4) 0.006(4)

loop_
_atom_type_symbol
_atom_type_description
_atom_type_scat_dispersion_real
_atom_type_scat_dispersion_imag
_atom_type_scat_source
C C 0.0033 0.0016 'International Tables Vol C Tables 4.2.6.8 and 6.1.1.4'
H H 0.0000 0.0000 'International Tables Vol C Tables 4.2.6.8 and 6.1.1.4'
N N 0.0061 0.0033 'International Tables Vol C Tables 4.2.6.8 and 6.1.1.4'
Cu Cu 0.3201 1.2651 'International Tables Vol C Tables 4.2.6.8 and 6.1.1.4'
Cl Cl 0.1484 0.1585 'International Tables Vol C Tables 4.2.6.8 and 6.1.1.4'

loop_
_geom_angle_atom_site_label_1
_geom_angle_atom_site_label_2
_geom_angle_atom_site_label_3
_geom_angle
_geom_angle_site_symmetry_1
_geom_angle_site_symmetry_3
_geom_angle_publ_flag
N3 Cu1 Cl2 114.3(2) . . ?
N3 Cu1 Cl1 114.0(2) . . ?
Cl2 Cu1 Cl1 107.19(10) . . ?
N3 Cu1 Cl2 115.7(2) . 3_567 ?
Cl2 Cu1 Cl2 101.58(9) . 3_567 ?
Cl1 Cu1 Cl2 102.66(10) . 3_567 ?
N3 Cu1 Cu2 142.2(2) . 3_567 ?
Cl2 Cu1 Cu2 103.41(8) . 3_567 ?
Cl1 Cu1 Cu2 51.56(7) . 3_567 ?
Cl2 Cu1 Cu2 52.49(7) 3_567 3_567 ?
N3 Cu1 Cu2 143.2(2) . . ?
Cl2 Cu1 Cu2 52.82(7) . . ?
Cl1 Cu1 Cu2 55.54(7) . . ?
Cl2 Cu1 Cu2 101.12(7) 3_567 . ?
Cu2 Cu1 Cu2 63.83(7) 3_567 . ?
N3 Cu1 Cu1 147.4(2) . 3_567 ?
Cl2 Cu1 Cu1 53.61(7) . 3_567 ?
Cl1 Cu1 Cu1 98.59(6) . 3_567 ?
Cl2 Cu1 Cu1 51.29(7) 3_567 3_567 ?
Cu2 Cu1 Cu1 59.54(6) 3_567 3_567 ?
Cu2 Cu1 Cu1 59.10(5) . 3_567 ?
N6 Cu2 Cl1 120.4(2) . 3_567 ?
N6 Cu2 Cl2 113.8(2) . . ?
Cl1 Cu2 Cl2 106.66(9) 3_567 . ?
N6 Cu2 Cl1 111.7(2) . . ?
Cl1 Cu2 Cl1 98.54(9) 3_567 . ?
Cl2 Cu2 Cl1 103.62(10) . . ?
N6 Cu2 Cu1 150.3(2) . 3_567 ?
Cl1 Cu2 Cu1 53.62(7) 3_567 3_567 ?
Cl2 Cu2 Cu1 54.55(7) . 3_567 ?
Cl1 Cu2 Cu1 97.94(7) . 3_567 ?
N6 Cu2 Cu1 137.7(2) . . ?
Cl1 Cu2 Cu1 101.65(8) 3_567 . ?
Cl2 Cu2 Cu1 52.47(7) . . ?
Cl1 Cu2 Cu1 52.25(7) . . ?
Cu1 Cu2 Cu1 61.36(7) 3_567 . ?
Cu2 Cl1 Cu1 74.82(8) 3_567 . ?
Cu2 Cl1 Cu2 78.05(8) 3_567 . ?
Cu1 Cl1 Cu2 72.21(8) . . ?
Cu1 Cl2 Cu2 74.71(8) . . ?
Cu1 Cl2 Cu1 75.10(8) . 3_567 ?
Cu2 Cl2 Cu1 72.96(8) . 3_567 ?
N2 N1 C2 108.7(7) . . ?
N2 N1 C13 120.0(7) . . ?
C2 N1 C13 131.3(8) . . ?
N3 N2 N1 109.3(7) . . ?
N2 N3 C1 109.2(7) . . ?
N2 N3 Cu1 121.7(6) . . ?
C1 N3 Cu1 129.1(6) . . ?
N5 N4 C8 110.0(7) . . ?
N5 N4 C16 119.7(7) . 28_565 ?
C8 N4 C16 130.1(7) . 28_565 ?
N6 N5 N4 108.0(6) . . ?
N5 N6 C7 109.2(7) . . ?
N5 N6 Cu2 121.9(6) . . ?
C7 N6 Cu2 128.7(6) . . ?
C2 C1 C6 123.0(9) . . ?
C2 C1 N3 106.6(8) . . ?
C6 C1 N3 130.5(9) . . ?
N1 C2 C1 106.2(8) . . ?
N1 C2 C3 131.5(9) . . ?
C1 C2 C3 122.3(9) . . ?
C4 C3 C2 114.4(11) . . ?
C4 C3 H3 122.8 . . ?
C2 C3 H3 122.8 . . ?
C5 C4 C3 123.6(11) . . ?
C5 C4 H4 118.2 . . ?
C3 C4 H4 118.2 . . ?
C4 C5 C6 121.6(12) . . ?
C4 C5 H5 119.2 . . ?
C6 C5 H5 119.2 . . ?
C1 C6 C5 115.2(11) . . ?
C1 C6 H6 122.4 . . ?
C5 C6 H6 122.4 . . ?
N6 C7 C8 108.3(7) . . ?
N6 C7 C12 131.1(8) . . ?
C8 C7 C12 120.6(8) . . ?
N4 C8 C7 104.5(7) . . ?
N4 C8 C9 132.2(8) . . ?
C7 C8 C9 123.3(8) . . ?
C10 C9 C8 114.7(10) . . ?
C10 C9 H9 122.7 . . ?
C8 C9 H9 122.7 . . ?
C9 C10 C11 123.1(10) . . ?
C9 C10 H10 118.5 . . ?
C11 C10 H10 118.5 . . ?
C12 C11 C10 121.7(10) . . ?
C12 C11 H11 119.1 . . ?
C10 C11 H11 119.1 . . ?
C11 C12 C7 116.6(10) . . ?
C11 C12 H12 121.7 . . ?
C7 C12 H12 121.7 . . ?
N1 C13 C14 112.0(8) . . ?
N1 C13 H13A 109.2 . . ?
C14 C13 H13A 109.2 . . ?
N1 C13 H13B 109.2 . . ?
C14 C13 H13B 109.2 . . ?
H13A C13 H13B 107.9 . . ?
C13 C14 C15 111.0(8) . . ?
C13 C14 H14A 109.4 . . ?
C15 C14 H14A 109.4 . . ?
C13 C14 H14B 109.4 . . ?
C15 C14 H14B 109.4 . . ?
H14A C14 H14B 108.0 . . ?
C16 C15 C14 112.1(8) . . ?
C16 C15 H15A 109.2 . . ?
C14 C15 H15A 109.2 . . ?
C16 C15 H15B 109.2 . . ?
C14 C15 H15B 109.2 . . ?
H15A C15 H15B 107.9 . . ?
N4 C16 C15 113.1(7) 20_565 . ?
N4 C16 H16A 109.0 20_565 . ?
C15 C16 H16A 109.0 . . ?
N4 C16 H16B 109.0 20_565 . ?
C15 C16 H16B 109.0 . . ?
H16A C16 H16B 107.8 . . ?

loop_
_geom_bond_atom_site_label_1
_geom_bond_atom_site_label_2
_geom_bond_distance
_geom_bond_site_symmetry_2
_geom_bond_publ_flag
Cu1 N3 1.966(7) . ?
Cu1 Cl2 2.396(3) . ?
Cu1 Cl1 2.420(3) . ?
Cu1 Cl2 2.471(3) 3_567 ?
Cu1 Cu2 2.901(2) 3_567 ?
Cu1 Cu2 2.914(2) . ?
Cu1 Cu1 2.967(3) 3_567 ?
Cu2 N6 1.971(7) . ?
Cu2 Cl1 2.354(3) 3_567 ?
Cu2 Cl2 2.407(3) . ?
Cu2 Cl1 2.523(3) . ?
Cu2 Cu1 2.901(2) 3_567 ?
Cl1 Cu2 2.354(3) 3_567 ?
Cl2 Cu1 2.471(3) 3_567 ?
N1 N2 1.338(10) . ?
N1 C2 1.368(11) . ?
N1 C13 1.454(12) . ?
N2 N3 1.295(10) . ?
N3 C1 1.381(11) . ?
N4 N5 1.357(9) . ?
N4 C8 1.370(10) . ?
N4 C16 1.452(10) 28_565 ?
N5 N6 1.315(10) . ?
N6 C7 1.364(11) . ?
C1 C2 1.373(12) . ?
C1 C6 1.381(13) . ?
C2 C3 1.406(13) . ?
C3 C4 1.381(18) . ?
C3 H3 0.9300 . ?
C4 C5 1.380(19) . ?
C4 H4 0.9300 . ?
C5 C6 1.398(16) . ?
C5 H5 0.9300 . ?
C6 H6 0.9300 . ?
C7 C8 1.390(11) . ?
C7 C12 1.401(12) . ?
C8 C9 1.397(11) . ?
C9 C10 1.371(15) . ?
C9 H9 0.9300 . ?
C10 C11 1.404(17) . ?
C10 H10 0.9300 . ?
C11 C12 1.366(14) . ?
C11 H11 0.9300 . ?
C12 H12 0.9300 . ?
C13 C14 1.510(13) . ?
C13 H13A 0.9700 . ?
C13 H13B 0.9700 . ?
C14 C15 1.521(13) . ?
C14 H14A 0.9700 . ?
C14 H14B 0.9700 . ?
C15 C16 1.508(12) . ?
C15 H15A 0.9700 . ?
C15 H15B 0.9700 . ?
C16 N4 1.452(10) 20_565 ?
C16 H16A 0.9700 . ?
C16 H16B 0.9700 . ?

loop_
_geom_torsion_atom_site_label_1
_geom_torsion_atom_site_label_2
_geom_torsion_atom_site_label_3
_geom_torsion_atom_site_label_4
_geom_torsion
_geom_torsion_site_symmetry_1
_geom_torsion_site_symmetry_2
_geom_torsion_site_symmetry_3
_geom_torsion_site_symmetry_4
_geom_torsion_publ_flag
N3 Cu1 Cu2 N6 3.6(5) . . . . ?
Cl2 Cu1 Cu2 N6 85.0(3) . . . . ?
Cl1 Cu1 Cu2 N6 -81.0(3) . . . . ?
Cl2 Cu1 Cu2 N6 -178.8(3) 3_567 . . . ?
Cu2 Cu1 Cu2 N6 -140.8(3) 3_567 . . . ?
Cu1 Cu1 Cu2 N6 150.5(4) 3_567 . . . ?
N3 Cu1 Cu2 Cl1 176.4(4) . . . 3_567 ?
Cl2 Cu1 Cu2 Cl1 -102.17(11) . . . 3_567 ?
Cl1 Cu1 Cu2 Cl1 91.84(11) . . . 3_567 ?
Cl2 Cu1 Cu2 Cl1 -5.98(12) 3_567 . . 3_567 ?
Cu2 Cu1 Cu2 Cl1 32.02(9) 3_567 . . 3_567 ?
Cu1 Cu1 Cu2 Cl1 -36.62(8) 3_567 . . 3_567 ?
N3 Cu1 Cu2 Cl2 -81.4(4) . . . . ?
Cl1 Cu1 Cu2 Cl2 -166.00(12) . . . . ?
Cl2 Cu1 Cu2 Cl2 96.19(11) 3_567 . . . ?
Cu2 Cu1 Cu2 Cl2 134.19(10) 3_567 . . . ?
Cu1 Cu1 Cu2 Cl2 65.55(8) 3_567 . . . ?
N3 Cu1 Cu2 Cl1 84.6(4) . . . . ?
Cl2 Cu1 Cu2 Cl1 166.00(12) . . . . ?
Cl2 Cu1 Cu2 Cl1 -97.81(11) 3_567 . . . ?
Cu2 Cu1 Cu2 Cl1 -59.81(8) 3_567 . . . ?
Cu1 Cu1 Cu2 Cl1 -128.45(10) 3_567 . . . ?
N3 Cu1 Cu2 Cu1 -147.0(4) . . . 3_567 ?
Cl2 Cu1 Cu2 Cu1 -65.55(8) . . . 3_567 ?
Cl1 Cu1 Cu2 Cu1 128.45(10) . . . 3_567 ?
Cl2 Cu1 Cu2 Cu1 30.64(8) 3_567 . . 3_567 ?
Cu2 Cu1 Cu2 Cu1 68.64(8) 3_567 . . 3_567 ?
N3 Cu1 Cl1 Cu2 138.7(3) . . . 3_567 ?
Cl2 Cu1 Cl1 Cu2 -93.69(10) . . . 3_567 ?
Cl2 Cu1 Cl1 Cu2 12.86(9) 3_567 . . 3_567 ?
Cu2 Cu1 Cl1 Cu2 -82.05(8) . . . 3_567 ?
Cu1 Cu1 Cl1 Cu2 -39.24(9) 3_567 . . 3_567 ?
N3 Cu1 Cl1 Cu2 -139.2(3) . . . . ?
Cl2 Cu1 Cl1 Cu2 -11.64(9) . . . . ?
Cl2 Cu1 Cl1 Cu2 94.91(9) 3_567 . . . ?
Cu2 Cu1 Cl1 Cu2 82.05(8) 3_567 . . . ?
Cu1 Cu1 Cl1 Cu2 42.81(9) 3_567 . . . ?
N6 Cu2 Cl1 Cu2 -148.0(2) . . . 3_567 ?
Cl1 Cu2 Cl1 Cu2 -20.47(13) 3_567 . . 3_567 ?
Cl2 Cu2 Cl1 Cu2 89.08(9) . . . 3_567 ?
Cu1 Cu2 Cl1 Cu2 33.74(9) 3_567 . . 3_567 ?
Cu1 Cu2 Cl1 Cu2 77.69(7) . . . 3_567 ?
N6 Cu2 Cl1 Cu1 134.3(2) . . . . ?
Cl1 Cu2 Cl1 Cu1 -98.17(10) 3_567 . . . ?
Cl2 Cu2 Cl1 Cu1 11.39(9) . . . . ?
Cu1 Cu2 Cl1 Cu1 -43.95(9) 3_567 . . . ?
N3 Cu1 Cl2 Cu2 139.4(3) . . . . ?
Cl1 Cu1 Cl2 Cu2 12.05(10) . . . . ?
Cl2 Cu1 Cl2 Cu2 -95.26(10) 3_567 . . . ?
Cu2 Cu1 Cl2 Cu2 -41.42(9) 3_567 . . . ?
Cu1 Cu1 Cl2 Cu2 -76.02(7) 3_567 . . . ?
N3 Cu1 Cl2 Cu1 -144.6(3) . . . 3_567 ?
Cl1 Cu1 Cl2 Cu1 88.07(9) . . . 3_567 ?
Cl2 Cu1 Cl2 Cu1 -19.24(12) 3_567 . . 3_567 ?
Cu2 Cu1 Cl2 Cu1 34.60(9) 3_567 . . 3_567 ?
Cu2 Cu1 Cl2 Cu1 76.02(7) . . . 3_567 ?
N6 Cu2 Cl2 Cu1 -132.8(2) . . . . ?
Cl1 Cu2 Cl2 Cu1 92.06(10) 3_567 . . . ?
Cl1 Cu2 Cl2 Cu1 -11.35(9) . . . . ?
Cu1 Cu2 Cl2 Cu1 78.76(8) 3_567 . . . ?
N6 Cu2 Cl2 Cu1 148.4(2) . . . 3_567 ?
Cl1 Cu2 Cl2 Cu1 13.30(9) 3_567 . . 3_567 ?
Cl1 Cu2 Cl2 Cu1 -90.11(9) . . . 3_567 ?
Cu1 Cu2 Cl2 Cu1 -78.76(8) . . . 3_567 ?
C2 N1 N2 N3 -1.5(9) . . . . ?
C13 N1 N2 N3 179.8(7) . . . . ?
N1 N2 N3 C1 0.5(10) . . . . ?
N1 N2 N3 Cu1 -176.8(5) . . . . ?
Cl2 Cu1 N3 N2 -103.1(7) . . . . ?
Cl1 Cu1 N3 N2 20.6(8) . . . . ?
Cl2 Cu1 N3 N2 139.3(6) 3_567 . . . ?
Cu2 Cu1 N3 N2 78.2(8) 3_567 . . . ?
Cu2 Cu1 N3 N2 -43.3(9) . . . . ?
Cu1 Cu1 N3 N2 -163.1(5) 3_567 . . . ?
Cl2 Cu1 N3 C1 80.2(7) . . . . ?
Cl1 Cu1 N3 C1 -156.0(7) . . . . ?
Cl2 Cu1 N3 C1 -37.3(8) 3_567 . . . ?
Cu2 Cu1 N3 C1 -98.5(8) 3_567 . . . ?
Cu2 Cu1 N3 C1 140.1(6) . . . . ?
Cu1 Cu1 N3 C1 20.3(10) 3_567 . . . ?
C8 N4 N5 N6 0.4(9) . . . . ?
C16 N4 N5 N6 176.4(7) 28_565 . . . ?
N4 N5 N6 C7 0.1(9) . . . . ?
N4 N5 N6 Cu2 175.9(5) . . . . ?
Cl1 Cu2 N6 N5 112.2(6) 3_567 . . . ?
Cl2 Cu2 N6 N5 -16.3(7) . . . . ?
Cl1 Cu2 N6 N5 -133.2(6) . . . . ?
Cu1 Cu2 N6 N5 43.3(9) 3_567 . . . ?
Cu1 Cu2 N6 N5 -76.0(7) . . . . ?
Cl1 Cu2 N6 C7 -73.0(7) 3_567 . . . ?
Cl2 Cu2 N6 C7 158.6(6) . . . . ?
Cl1 Cu2 N6 C7 41.7(8) . . . . ?
Cu1 Cu2 N6 C7 -141.8(6) 3_567 . . . ?
Cu1 Cu2 N6 C7 98.9(7) . . . . ?
N2 N3 C1 C2 0.8(9) . . . . ?
Cu1 N3 C1 C2 177.7(6) . . . . ?
N2 N3 C1 C6 -179.5(9) . . . . ?
Cu1 N3 C1 C6 -2.5(14) . . . . ?
N2 N1 C2 C1 2.0(9) . . . . ?
C13 N1 C2 C1 -179.6(8) . . . . ?
N2 N1 C2 C3 179.4(10) . . . . ?
C13 N1 C2 C3 -2.1(15) . . . . ?
C6 C1 C2 N1 178.6(8) . . . . ?
N3 C1 C2 N1 -1.6(9) . . . . ?
C6 C1 C2 C3 0.9(13) . . . . ?
N3 C1 C2 C3 -179.4(8) . . . . ?
N1 C2 C3 C4 -178.3(10) . . . . ?
C1 C2 C3 C4 -1.2(15) . . . . ?
C2 C3 C4 C5 0.7(19) . . . . ?
C3 C4 C5 C6 0(2) . . . . ?
C2 C1 C6 C5 0.0(14) . . . . ?
N3 C1 C6 C5 -179.7(10) . . . . ?
C4 C5 C6 C1 -0.5(17) . . . . ?
N5 N6 C7 C8 -0.6(9) . . . . ?
Cu2 N6 C7 C8 -176.0(5) . . . . ?
N5 N6 C7 C12 -179.6(9) . . . . ?
Cu2 N6 C7 C12 5.0(13) . . . . ?
N5 N4 C8 C7 -0.8(8) . . . . ?
C16 N4 C8 C7 -176.2(7) 28_565 . . . ?
N5 N4 C8 C9 -179.2(9) . . . . ?
C16 N4 C8 C9 5.4(14) 28_565 . . . ?
N6 C7 C8 N4 0.8(8) . . . . ?
C12 C7 C8 N4 180.0(7) . . . . ?
N6 C7 C8 C9 179.4(8) . . . . ?
C12 C7 C8 C9 -1.5(12) . . . . ?
N4 C8 C9 C10 179.2(9) . . . . ?
C7 C8 C9 C10 1.0(14) . . . . ?
C8 C9 C10 C11 -0.5(18) . . . . ?
C9 C10 C11 C12 1(2) . . . . ?
C10 C11 C12 C7 -0.8(17) . . . . ?
N6 C7 C12 C11 -179.8(9) . . . . ?
C8 C7 C12 C11 1.3(13) . . . . ?
N2 N1 C13 C14 105.6(10) . . . . ?
C2 N1 C13 C14 -72.7(12) . . . . ?
N1 C13 C14 C15 179.6(8) . . . . ?
C13 C14 C15 C16 -175.6(8) . . . . ?
C14 C15 C16 N4 -58.5(11) . . . 20_565 ?
